data_7036063
loop_
_publ_author_name
'Pinheiro, A. C.'
'Roisnel, T.'
'Kirillov, E.'
'Carpentier, J.-F.'
'Casagrande, Osvaldo L.'

_publ_section_title
;
 Ethylene oligomerization promoted by chromium complexes bearing
 pyrrolide-imine-amine/ether tridentate ligands.
;
_journal_issue 36
_journal_name_full 'Dalton transactions (Cambridge, England : 2003)'
_journal_page_first 16073
_journal_page_last 16080
_journal_paper_doi 10.1039/c5dt02025e
_journal_volume 44
_journal_year 2015
_chemical_compound_source 'synthesis as described'
_chemical_formula_moiety 'C15 H17 Cl2 Cr N4, C2 H3 N '
_chemical_formula_sum 'C17 H20 Cl2 Cr N5'
_chemical_formula_weight 417.28
_chemical_name_systematic
;
 ?
;
_space_group_IT_number 14
_symmetry_cell_setting monoclinic
_symmetry_Int_Tables_number 14
_symmetry_space_group_name_Hall '-P 2ybc'
_symmetry_space_group_name_H-M 'P 1 21/c 1'
_atom_sites_solution_hydrogens geom
_atom_sites_solution_primary direct
_atom_sites_solution_secondary difmap
_audit_conform_dict_location ftp://ftp.iucr.org/pub/cif_core.dic
_audit_conform_dict_name cif_core.dic
_audit_conform_dict_version 2.4
_audit_creation_date 2012-11-23T14:06:40-00:00
_audit_creation_method 'WinGX routine CIF_UPDATE'
_audit_update_record
;
2015-05-22 deposited with the CCDC.
2015-08-03 downloaded from the CCDC.
;
_cell_angle_alpha 90
_cell_angle_beta 96.8960(10)
_cell_angle_gamma 90
_cell_formula_units_Z 4
_cell_length_a 11.3556(2)
_cell_length_b 11.7592(2)
_cell_length_c 14.6216(3)
_cell_measurement_reflns_used 7018
_cell_measurement_temperature 150(2)
_cell_measurement_theta_max 27.4
_cell_measurement_theta_min 2.5
_cell_measurement_wavelength 0.71073
_cell_volume 1938.34(6)
_computing_cell_refinement 'Bruker APEX2 (Bruker, 2006)'
_computing_data_collection 'Bruker APEX2 (Bruker, 2006)'
_computing_data_reduction 'Bruker APEX2 (Bruker, 2006)'
_computing_molecular_graphics 'Ortep-3 for Windows (Farrugia, 1997)'
_computing_publication_material
;
           WinGX publication routines (Farrugia, 1999),
           CRYSCAL (T. Roisnel, local program)
;
_computing_structure_refinement 'SHELXL-97 (Sheldrick, 1997)'
_computing_structure_solution 'SIR97 (Altomare et al., 1999)'
_diffrn_ambient_temperature 150(2)
_diffrn_detector 'CCD plate'
_diffrn_measured_fraction_theta_full 0.995
_diffrn_measured_fraction_theta_max 0.995
_diffrn_measurement_device_type 'APEXII, Bruker-AXS'
_diffrn_measurement_method 'CCD rotation images, thin slices'
_diffrn_radiation_monochromator graphite
_diffrn_radiation_probe x-ray
_diffrn_radiation_type MoK\a
_diffrn_radiation_wavelength 0.71073
_diffrn_reflns_av_R_equivalents 0.0316
_diffrn_reflns_av_unetI/netI 0.0311
_diffrn_reflns_limit_h_max 14
_diffrn_reflns_limit_h_min -13
_diffrn_reflns_limit_k_max 15
_diffrn_reflns_limit_k_min -12
_diffrn_reflns_limit_l_max 18
_diffrn_reflns_limit_l_min -18
_diffrn_reflns_number 15853
_diffrn_reflns_theta_full 27.48
_diffrn_reflns_theta_max 27.48
_diffrn_reflns_theta_min 3.52
_exptl_absorpt_coefficient_mu 0.875
_exptl_absorpt_correction_T_max 0.900
_exptl_absorpt_correction_T_min 0.791
_exptl_absorpt_correction_type multi-scan
_exptl_absorpt_process_details
;
  [Sheldrick, G.M. (2002). SADABS Bruker AXS Inc., Madison, Wisconsin, USA]
;
_exptl_crystal_colour orange
_exptl_crystal_density_diffrn 1.43
_exptl_crystal_density_method 'not measured'
_exptl_crystal_description prism
_exptl_crystal_F_000 860
_exptl_crystal_size_max 0.35
_exptl_crystal_size_mid 0.24
_exptl_crystal_size_min 0.12
_refine_diff_density_max 0.577
_refine_diff_density_min -0.427
_refine_diff_density_rms 0.056
_refine_ls_extinction_method none
_refine_ls_goodness_of_fit_ref 1.064
_refine_ls_hydrogen_treatment mixed
_refine_ls_matrix_type full
_refine_ls_number_parameters 219
_refine_ls_number_reflns 4424
_refine_ls_number_restraints 0
_refine_ls_restrained_S_all 1.064
_refine_ls_R_factor_all 0.0341
_refine_ls_R_factor_gt 0.0287
_refine_ls_shift/su_max 0.007
_refine_ls_shift/su_mean 0
_refine_ls_structure_factor_coef Fsqd
_refine_ls_weighting_details 'calc w=1/[\s^2^(Fo^2^)+(0.0327P)^2^+0.8591P] where P=(Fo^2^+2Fc^2^)/3'
_refine_ls_weighting_scheme calc
_refine_ls_wR_factor_gt 0.0721
_refine_ls_wR_factor_ref 0.0752
_reflns_number_gt 3869
_reflns_number_total 4424
_reflns_threshold_expression >2sigma(I)
_cod_data_source_file c5dt02025e2.cif
_cod_data_source_block ACP38
_cod_depositor_comments 'Adding full bibliography for 7036063--7036064.cif.'
_cod_original_sg_symbol_H-M 'P 21/c'
_cod_database_code 7036063

loop_
_symmetry_equiv_pos_as_xyz
'x, y, z'
'-x, y+1/2, -z+1/2'
'-x, -y, -z'
'x, -y-1/2, z-1/2'

loop_
_atom_site_label
_atom_site_type_symbol
_atom_site_fract_x
_atom_site_fract_y
_atom_site_fract_z
_atom_site_U_iso_or_equiv
_atom_site_adp_type
_atom_site_occupancy
_atom_site_symmetry_multiplicity
_atom_site_calc_flag
_atom_site_refinement_flags
Cr1 Cr 0.56786(2) 0.263058(19) 0.036308(17) 0.01299(7) Uani 1 1 d .
Cl1 Cl 0.57353(3) 0.39942(3) 0.14981(3) 0.01891(9) Uani 1 1 d .
Cl2 Cl 0.54885(3) 0.12502(3) -0.07921(3) 0.01942(9) Uani 1 1 d .
N1 N 0.41788(12) 0.33796(11) -0.03147(10) 0.0186(3) Uani 1 1 d .
C2 C 0.32975(15) 0.36984(13) -0.06684(12) 0.0194(3) Uani 1 1 d .
C3 C 0.21496(15) 0.40782(15) -0.11201(13) 0.0260(4) Uani 1 1 d .
H3A H 0.22 0.4195 -0.1778 0.039 Uiso 1 1 calc R
H3B H 0.193 0.4795 -0.0843 0.039 Uiso 1 1 calc R
H3C H 0.1548 0.35 -0.1043 0.039 Uiso 1 1 calc R
N11 N 0.70180(11) 0.34041(11) -0.01922(9) 0.0161(3) Uani 1 1 d .
C12 C 0.72172(15) 0.42308(13) -0.07949(11) 0.0193(3) Uani 1 1 d .
H12 H 0.6617 0.4664 -0.1145 0.023 Uiso 1 1 calc R
C13 C 0.84400(15) 0.43586(14) -0.08296(12) 0.0236(4) Uani 1 1 d .
H13 H 0.8808 0.4879 -0.1203 0.028 Uiso 1 1 calc R
C14 C 0.90108(15) 0.35769(14) -0.02111(12) 0.0224(4) Uani 1 1 d .
H14 H 0.9842 0.3463 -0.0079 0.027 Uiso 1 1 calc R
C15 C 0.81187(14) 0.29933(13) 0.01770(12) 0.0180(3) Uani 1 1 d .
C16 C 0.80920(14) 0.20972(13) 0.08309(11) 0.0181(3) Uani 1 1 d .
H16 H 0.8796 0.174 0.1109 0.022 Uiso 1 1 calc R
N17 N 0.70549(11) 0.18003(11) 0.10231(9) 0.0159(3) Uani 1 1 d .
C18 C 0.68091(14) 0.08837(13) 0.16492(12) 0.0194(3) Uani 1 1 d .
H18A H 0.7458 0.0821 0.2163 0.023 Uiso 1 1 calc R
H18B H 0.6734 0.0148 0.1318 0.023 Uiso 1 1 calc R
C19 C 0.56493(14) 0.11873(13) 0.20131(11) 0.0186(3) Uani 1 1 d .
H19A H 0.5353 0.0532 0.2343 0.022 Uiso 1 1 calc R
H19B H 0.5768 0.1837 0.2445 0.022 Uiso 1 1 calc R
N20 N 0.47819(11) 0.14954(11) 0.11969(9) 0.0157(3) Uani 1 1 d .
H20 H 0.468(2) 0.085(2) 0.0846(17) 0.05 Uiso 1 1 d .
C21 C 0.36154(14) 0.18383(13) 0.13999(11) 0.017 Uani 1 1 d .
C22 C 0.34627(15) 0.25611(13) 0.21289(12) 0.02 Uani 1 1 d .
H22 H 0.4127 0.2805 0.2539 0.023 Uiso 1 1 calc R
C23 C 0.23285(15) 0.29232(14) 0.22516(12) 0.0235(4) Uani 1 1 d .
H23 H 0.2219 0.3423 0.2745 0.028 Uiso 1 1 calc R
C24 C 0.13528(15) 0.25620(14) 0.16605(14) 0.0259(4) Uani 1 1 d .
H24 H 0.058 0.2819 0.1746 0.031 Uiso 1 1 calc R
C25 C 0.15080(15) 0.18263(15) 0.09467(13) 0.0264(4) Uani 1 1 d .
H25 H 0.0839 0.1567 0.0548 0.032 Uiso 1 1 calc R
C26 C 0.26366(15) 0.14652(14) 0.08110(12) 0.0215(3) Uani 1 1 d .
H26 H 0.2742 0.0965 0.0317 0.026 Uiso 1 1 calc R
N51 N 1.0436(2) 0.4397(2) 0.3604(2) 0.0804(9) Uani 1 1 d .
C53 C 0.83081(19) 0.36390(19) 0.31555(16) 0.0403(5) Uani 1 1 d .
H53A H 0.8289 0.2823 0.329 0.06 Uiso 1 1 calc R
H53B H 0.8069 0.3763 0.2497 0.06 Uiso 1 1 calc R
H53C H 0.776 0.404 0.3513 0.06 Uiso 1 1 calc R
C52 C 0.9501(2) 0.40690(19) 0.34022(17) 0.0432(5) Uani 1 1 d .

loop_
_atom_site_aniso_label
_atom_site_aniso_U_11
_atom_site_aniso_U_22
_atom_site_aniso_U_33
_atom_site_aniso_U_23
_atom_site_aniso_U_13
_atom_site_aniso_U_12
Cr1 0.01216(13) 0.01245(12) 0.01412(13) 0.00121(9) 0.00060(9) 0.00044(9)
Cl1 0.0215(2) 0.01623(17) 0.0193(2) -0.00239(14) 0.00362(15) -0.00147(14)
Cl2 0.0240(2) 0.01629(17) 0.0179(2) -0.00207(14) 0.00224(15) -0.00103(15)
N1 0.0192(7) 0.0161(6) 0.0202(7) 0.0012(5) 0.0016(6) 0.0007(5)
C2 0.0212(8) 0.0165(7) 0.0204(8) -0.0005(6) 0.0017(7) -0.0012(6)
C3 0.0192(8) 0.0273(9) 0.0300(10) -0.0030(7) -0.0038(7) 0.0050(7)
N11 0.0162(6) 0.0155(6) 0.0161(7) 0.0003(5) 0.0003(5) -0.0002(5)
C12 0.0235(8) 0.0167(7) 0.0173(8) 0.0010(6) 0.0015(7) -0.0006(6)
C13 0.0260(9) 0.0212(8) 0.0241(9) 0.0016(7) 0.0057(7) -0.0055(7)
C14 0.0157(8) 0.0248(8) 0.0272(9) 0.0015(7) 0.0048(7) -0.0010(7)
C15 0.0150(7) 0.0176(7) 0.0212(8) -0.0006(6) 0.0018(6) 0.0000(6)
C16 0.0142(7) 0.0191(7) 0.0205(8) 0.0006(6) 0.0001(6) 0.0024(6)
N17 0.0157(6) 0.0151(6) 0.0167(7) 0.0021(5) 0.0006(5) 0.0011(5)
C18 0.0186(8) 0.0178(7) 0.0214(9) 0.0063(6) 0.0009(6) 0.0014(6)
C19 0.0177(8) 0.0196(7) 0.0179(8) 0.0062(6) -0.0004(6) 0.0003(6)
N20 0.0146(6) 0.0152(6) 0.0172(7) 0.0007(5) 0.0015(5) -0.0005(5)
C21 0.015 0.016 0.019 0.004 0.003 -0.001
C22 0.018 0.021 0.019 0 0.002 -0.003
C23 0.0249(9) 0.0224(8) 0.0248(9) -0.0005(7) 0.0094(7) 0.0014(7)
C24 0.0164(8) 0.0247(8) 0.0369(11) 0.0040(7) 0.0051(7) 0.0024(7)
C25 0.0182(8) 0.0280(9) 0.0316(10) 0.0013(7) -0.0025(7) -0.0016(7)
C26 0.0215(8) 0.0197(8) 0.0231(9) -0.0012(6) 0.0016(7) -0.0010(6)
N51 0.0413(13) 0.0814(17) 0.122(3) -0.0405(17) 0.0266(14) -0.0107(12)
C53 0.0344(11) 0.0458(12) 0.0395(13) 0.0068(10) -0.0006(9) -0.0019(9)
C52 0.0364(12) 0.0443(12) 0.0511(15) -0.0119(11) 0.0136(11) 0.0015(10)

loop_
_atom_type_symbol
_atom_type_description
_atom_type_scat_dispersion_real
_atom_type_scat_dispersion_imag
_atom_type_scat_source
C C 0.0033 0.0016 'International Tables Vol C Tables 4.2.6.8 and 6.1.1.4'
H H 0 0 'International Tables Vol C Tables 4.2.6.8 and 6.1.1.4'
N N 0.0061 0.0033 'International Tables Vol C Tables 4.2.6.8 and 6.1.1.4'
Cl Cl 0.1484 0.1585 'International Tables Vol C Tables 4.2.6.8 and 6.1.1.4'
Cr Cr 0.3209 0.6236 'International Tables Vol C Tables 4.2.6.8 and 6.1.1.4'

loop_
_geom_angle_atom_site_label_1
_geom_angle_atom_site_label_2
_geom_angle_atom_site_label_3
_geom_angle
N17 Cr1 N11 80.26(5)
N17 Cr1 N1 175.66(5)
N11 Cr1 N1 103.43(5)
N17 Cr1 N20 79.51(5)
N11 Cr1 N20 159.77(5)
N1 Cr1 N20 96.77(5)
N17 Cr1 Cl1 92.28(4)
N11 Cr1 Cl1 91.08(4)
N1 Cr1 Cl1 89.94(4)
N20 Cr1 Cl1 89.88(4)
N17 Cr1 Cl2 90.50(4)
N11 Cr1 Cl2 91.77(4)
N1 Cr1 Cl2 87.13(4)
N20 Cr1 Cl2 88.26(4)
Cl1 Cr1 Cl2 176.319(17)
C2 N1 Cr1 173.35(13)
N1 C2 C3 178.44(17)
C2 C3 H3A 109.5
C2 C3 H3B 109.5
H3A C3 H3B 109.5
C2 C3 H3C 109.5
H3A C3 H3C 109.5
H3B C3 H3C 109.5
C12 N11 C15 106.92(13)
C12 N11 Cr1 141.15(11)
C15 N11 Cr1 111.88(10)
N11 C12 C13 110.18(15)
N11 C12 H12 124.9
C13 C12 H12 124.9
C14 C13 C12 106.91(15)
C14 C13 H13 126.5
C12 C13 H13 126.5
C13 C14 C15 106.48(15)
C13 C14 H14 126.8
C15 C14 H14 126.8
N11 C15 C14 109.50(14)
N11 C15 C16 115.31(13)
C14 C15 C16 135.18(15)
N17 C16 C15 116.05(14)
N17 C16 H16 122
C15 C16 H16 122
C16 N17 C18 125.66(14)
C16 N17 Cr1 116.44(11)
C18 N17 Cr1 117.84(10)
N17 C18 C19 106.52(12)
N17 C18 H18A 110.4
C19 C18 H18A 110.4
N17 C18 H18B 110.4
C19 C18 H18B 110.4
H18A C18 H18B 108.6
N20 C19 C18 106.99(13)
N20 C19 H19A 110.3
C18 C19 H19A 110.3
N20 C19 H19B 110.3
C18 C19 H19B 110.3
H19A C19 H19B 108.6
C21 N20 C19 115.71(13)
C21 N20 Cr1 116.82(9)
C19 N20 Cr1 106.96(9)
C21 N20 H20 107.1(15)
C19 N20 H20 105.5(15)
Cr1 N20 H20 103.5(15)
C22 C21 C26 120.19(15)
C22 C21 N20 121.90(14)
C26 C21 N20 117.84(14)
C23 C22 C21 119.31(16)
C23 C22 H22 120.3
C21 C22 H22 120.3
C24 C23 C22 120.62(16)
C24 C23 H23 119.7
C22 C23 H23 119.7
C25 C24 C23 119.80(16)
C25 C24 H24 120.1
C23 C24 H24 120.1
C24 C25 C26 120.21(17)
C24 C25 H25 119.9
C26 C25 H25 119.9
C25 C26 C21 119.85(16)
C25 C26 H26 120.1
C21 C26 H26 120.1
C52 C53 H53A 109.5
C52 C53 H53B 109.5
H53A C53 H53B 109.5
C52 C53 H53C 109.5
H53A C53 H53C 109.5
H53B C53 H53C 109.5
N51 C52 C53 179.2(3)

loop_
_geom_bond_atom_site_label_1
_geom_bond_atom_site_label_2
_geom_bond_distance
Cr1 N17 1.9911(13)
Cr1 N11 2.0239(13)
Cr1 N1 2.0623(14)
Cr1 N20 2.1455(13)
Cr1 Cl1 2.3030(4)
Cr1 Cl2 2.3339(4)
N1 C2 1.134(2)
C2 C3 1.459(2)
C3 H3A 0.98
C3 H3B 0.98
C3 H3C 0.98
N11 C12 1.349(2)
N11 C15 1.387(2)
C12 C13 1.404(2)
C12 H12 0.95
C13 C14 1.394(2)
C13 H13 0.95
C14 C15 1.399(2)
C14 H14 0.95
C15 C16 1.426(2)
C16 N17 1.291(2)
C16 H16 0.95
N17 C18 1.4626(19)
C18 C19 1.521(2)
C18 H18A 0.99
C18 H18B 0.99
C19 N20 1.498(2)
C19 H19A 0.99
C19 H19B 0.99
N20 C21 1.449(2)
N20 H20 0.92(2)
C21 C22 1.390(2)
C21 C26 1.393(2)
C22 C23 1.388(2)
C22 H22 0.95
C23 C24 1.387(3)
C23 H23 0.95
C24 C25 1.383(3)
C24 H24 0.95
C25 C26 1.387(2)
C25 H25 0.95
C26 H26 0.95
N51 C52 1.134(3)
C53 C52 1.451(3)
C53 H53A 0.98
C53 H53B 0.98
C53 H53C 0.98

loop_
_geom_torsion_atom_site_label_1
_geom_torsion_atom_site_label_2
_geom_torsion_atom_site_label_3
_geom_torsion_atom_site_label_4
_geom_torsion
N17 Cr1 N11 C12 -178.65(18)
N1 Cr1 N11 C12 3.67(18)
N20 Cr1 N11 C12 -179.09(16)
Cl1 Cr1 N11 C12 -86.52(17)
Cl2 Cr1 N11 C12 91.15(17)
N17 Cr1 N11 C15 -1.57(11)
N1 Cr1 N11 C15 -179.25(10)
N20 Cr1 N11 C15 -2.0(2)
Cl1 Cr1 N11 C15 90.56(10)
Cl2 Cr1 N11 C15 -91.77(10)
C15 N11 C12 C13 0.50(18)
Cr1 N11 C12 C13 177.67(13)
N11 C12 C13 C14 -0.5(2)
C12 C13 C14 C15 0.32(19)
C12 N11 C15 C14 -0.29(18)
Cr1 N11 C15 C14 -178.38(11)
C12 N11 C15 C16 -179.51(14)
Cr1 N11 C15 C16 2.41(17)
C13 C14 C15 N11 -0.02(19)
C13 C14 C15 C16 178.97(18)
N11 C15 C16 N17 -2.1(2)
C14 C15 C16 N17 178.94(18)
C15 C16 N17 C18 178.05(14)
C15 C16 N17 Cr1 0.72(19)
N11 Cr1 N17 C16 0.48(12)
N20 Cr1 N17 C16 -179.68(13)
Cl1 Cr1 N17 C16 -90.23(12)
Cl2 Cr1 N17 C16 92.19(12)
N11 Cr1 N17 C18 -177.06(12)
N20 Cr1 N17 C18 2.78(11)
Cl1 Cr1 N17 C18 92.23(11)
Cl2 Cr1 N17 C18 -85.35(11)
C16 N17 C18 C19 153.59(15)
Cr1 N17 C18 C19 -29.12(16)
N17 C18 C19 N20 48.84(16)
C18 C19 N20 C21 -178.75(12)
C18 C19 N20 Cr1 -46.65(13)
N17 Cr1 N20 C21 156.20(12)
N11 Cr1 N20 C21 156.64(14)
N1 Cr1 N20 C21 -26.07(12)
Cl1 Cr1 N20 C21 63.86(11)
Cl2 Cr1 N20 C21 -112.97(11)
N17 Cr1 N20 C19 24.71(10)
N11 Cr1 N20 C19 25.2(2)
N1 Cr1 N20 C19 -157.56(10)
Cl1 Cr1 N20 C19 -67.63(9)
Cl2 Cr1 N20 C19 115.54(9)
C19 N20 C21 C22 42.8(2)
Cr1 N20 C21 C22 -84.57(16)
C19 N20 C21 C26 -140.36(14)
Cr1 N20 C21 C26 92.31(15)
C26 C21 C22 C23 -1.2(2)
N20 C21 C22 C23 175.56(14)
C21 C22 C23 C24 0.6(2)
C22 C23 C24 C25 0.6(3)
C23 C24 C25 C26 -1.1(3)
C24 C25 C26 C21 0.5(3)
C22 C21 C26 C25 0.7(2)
N20 C21 C26 C25 -176.23(15)
